data_7224530
loop_
_publ_author_name
'Wang, Kai-Min'
'Du, Lin'
'Ma, Yu-Lu'
'Zhao, Jing-Song'
'Wang, Quan'
'Yan, Tong'
'Zhao, Qi-Hua'

_publ_section_title
;
 Multifunctional chemical sensors and luminescent thermometers based on
 lanthanide metal--organic framework materials
;
_journal_issue 15
_journal_name_full CrystEngComm
_journal_page_first 2690
_journal_paper_doi 10.1039/C5CE02367J
_journal_volume 18
_journal_year 2016
_chemical_formula_sum 'C42 H42 Cl3 Gd2 N3 O18'
_chemical_formula_weight 1297.63
_space_group_crystal_system cubic
_space_group_IT_number 210
_space_group_name_Hall 'F 4d 2 3'
_space_group_name_H-M_alt 'F 41 3 2'
_symmetry_space_group_name_Hall 'F 4d 2 3'
_symmetry_space_group_name_H-M 'F 41 3 2'
_atom_sites_solution_hydrogens mixed
_audit_creation_method SHELXL-2014/6
_audit_update_record
;
2016-02-26 deposited with the CCDC.
2016-03-04 downloaded from the CCDC.
;
_cell_angle_alpha 90
_cell_angle_beta 90
_cell_angle_gamma 90
_cell_formula_units_Z 16
_cell_length_a 27.9996(6)
_cell_length_b 27.9996(6)
_cell_length_c 27.9996(6)
_cell_measurement_reflns_used 9957
_cell_measurement_temperature 296(2)
_cell_measurement_theta_max 23.9175
_cell_measurement_theta_min 2.413
_cell_volume 21951.1(8)
_computing_structure_refinement 'SHELXL-2014/6 (Sheldrick, 2014)'
_diffrn_ambient_temperature 296(2)
_diffrn_measured_fraction_theta_full 1.000
_diffrn_measured_fraction_theta_max 1.000
_diffrn_measurement_device_type 'CCD area detector'
_diffrn_measurement_method 'phi and omega scans'
_diffrn_radiation_type MoK\a
_diffrn_radiation_wavelength 0.71073
_diffrn_reflns_av_R_equivalents 0.0893
_diffrn_reflns_av_unetI/netI 0.0262
_diffrn_reflns_Laue_measured_fraction_full 1.000
_diffrn_reflns_Laue_measured_fraction_max 1.000
_diffrn_reflns_limit_h_max 37
_diffrn_reflns_limit_h_min -35
_diffrn_reflns_limit_k_max 37
_diffrn_reflns_limit_k_min -37
_diffrn_reflns_limit_l_max 37
_diffrn_reflns_limit_l_min -37
_diffrn_reflns_number 54824
_diffrn_reflns_point_group_measured_fraction_full 1.000
_diffrn_reflns_point_group_measured_fraction_max 1.000
_diffrn_reflns_theta_full 25.242
_diffrn_reflns_theta_max 28.297
_diffrn_reflns_theta_min 1.260
_exptl_absorpt_coefficient_mu 2.608
_exptl_crystal_colour colourless
_exptl_crystal_density_diffrn 1.571
_exptl_crystal_description block
_exptl_crystal_F_000 10208
_refine_diff_density_max 1.606
_refine_diff_density_min -1.059
_refine_diff_density_rms 0.161
_refine_ls_abs_structure_details
;
 Flack x determined using 711 quotients [(I+)-(I-)]/[(I+)+(I-)]
 (Parsons, Flack and Wagner, Acta Cryst. B69 (2013) 249-259).
;
_refine_ls_abs_structure_Flack 0.027(13)
_refine_ls_extinction_method none
_refine_ls_goodness_of_fit_ref 1.178
_refine_ls_hydrogen_treatment constr
_refine_ls_matrix_type full
_refine_ls_number_parameters 102
_refine_ls_number_reflns 2300
_refine_ls_number_restraints 0
_refine_ls_restrained_S_all 1.178
_refine_ls_R_factor_all 0.0577
_refine_ls_R_factor_gt 0.0492
_refine_ls_shift/su_max 0.001
_refine_ls_shift/su_mean 0.000
_refine_ls_structure_factor_coef Fsqd
_refine_ls_weighting_details 'w=1/[\s^2^(Fo^2^)+(0.0795P)^2^+115.0318P] where P=(Fo^2^+2Fc^2^)/3'
_refine_ls_weighting_scheme calc
_refine_ls_wR_factor_gt 0.1354
_refine_ls_wR_factor_ref 0.1395
_reflns_Friedel_coverage 0.635
_reflns_Friedel_fraction_full 1.000
_reflns_Friedel_fraction_max 1.000
_reflns_number_gt 2018
_reflns_number_total 2300
_reflns_threshold_expression 'I > 2\s(I)'
_cod_data_source_file c5ce02367j2.cif
_cod_data_source_block 3
_cod_depositor_comments 'Adding full bibliography for 7224527--7224531.cif.'
_cod_original_cell_volume 21951.1(14)
_cod_database_code 7224530
_shelx_space_group_comment
;
The symmetry employed for this shelxl refinement is uniquely defined
by the following loop, which should always be used as a source of
symmetry information in preference to the above space-group names.
They are only intended as comments.
;
_shelxl_version_number 2014/6

loop_
_space_group_symop_operation_xyz
'x, y, z'
'-x, -y, z'
'x, -y, -z'
'-x, y, -z'
'z, x, y'
'y, z, x'
'-z, -x, y'
'-y, z, -x'
'z, -x, -y'
'-y, -z, x'
'-z, x, -y'
'y, -z, -x'
'-y+1/4, -x+1/4, -z+1/4'
'y+1/4, x+1/4, -z+1/4'
'y+1/4, -x+1/4, z+1/4'
'-y+1/4, x+1/4, z+1/4'
'-x+1/4, -z+1/4, -y+1/4'
'-z+1/4, -y+1/4, -x+1/4'
'x+1/4, z+1/4, -y+1/4'
'-z+1/4, y+1/4, x+1/4'
'x+1/4, -z+1/4, y+1/4'
'z+1/4, y+1/4, -x+1/4'
'-x+1/4, z+1/4, y+1/4'
'z+1/4, -y+1/4, x+1/4'
'x, y+1/2, z+1/2'
'-x, -y+1/2, z+1/2'
'x, -y+1/2, -z+1/2'
'-x, y+1/2, -z+1/2'
'z, x+1/2, y+1/2'
'y, z+1/2, x+1/2'
'-z, -x+1/2, y+1/2'
'-y, z+1/2, -x+1/2'
'z, -x+1/2, -y+1/2'
'-y, -z+1/2, x+1/2'
'-z, x+1/2, -y+1/2'
'y, -z+1/2, -x+1/2'
'-y+1/4, -x+3/4, -z+3/4'
'y+1/4, x+3/4, -z+3/4'
'y+1/4, -x+3/4, z+3/4'
'-y+1/4, x+3/4, z+3/4'
'-x+1/4, -z+3/4, -y+3/4'
'-z+1/4, -y+3/4, -x+3/4'
'x+1/4, z+3/4, -y+3/4'
'-z+1/4, y+3/4, x+3/4'
'x+1/4, -z+3/4, y+3/4'
'z+1/4, y+3/4, -x+3/4'
'-x+1/4, z+3/4, y+3/4'
'z+1/4, -y+3/4, x+3/4'
'x+1/2, y, z+1/2'
'-x+1/2, -y, z+1/2'
'x+1/2, -y, -z+1/2'
'-x+1/2, y, -z+1/2'
'z+1/2, x, y+1/2'
'y+1/2, z, x+1/2'
'-z+1/2, -x, y+1/2'
'-y+1/2, z, -x+1/2'
'z+1/2, -x, -y+1/2'
'-y+1/2, -z, x+1/2'
'-z+1/2, x, -y+1/2'
'y+1/2, -z, -x+1/2'
'-y+3/4, -x+1/4, -z+3/4'
'y+3/4, x+1/4, -z+3/4'
'y+3/4, -x+1/4, z+3/4'
'-y+3/4, x+1/4, z+3/4'
'-x+3/4, -z+1/4, -y+3/4'
'-z+3/4, -y+1/4, -x+3/4'
'x+3/4, z+1/4, -y+3/4'
'-z+3/4, y+1/4, x+3/4'
'x+3/4, -z+1/4, y+3/4'
'z+3/4, y+1/4, -x+3/4'
'-x+3/4, z+1/4, y+3/4'
'z+3/4, -y+1/4, x+3/4'
'x+1/2, y+1/2, z'
'-x+1/2, -y+1/2, z'
'x+1/2, -y+1/2, -z'
'-x+1/2, y+1/2, -z'
'z+1/2, x+1/2, y'
'y+1/2, z+1/2, x'
'-z+1/2, -x+1/2, y'
'-y+1/2, z+1/2, -x'
'z+1/2, -x+1/2, -y'
'-y+1/2, -z+1/2, x'
'-z+1/2, x+1/2, -y'
'y+1/2, -z+1/2, -x'
'-y+3/4, -x+3/4, -z+1/4'
'y+3/4, x+3/4, -z+1/4'
'y+3/4, -x+3/4, z+1/4'
'-y+3/4, x+3/4, z+1/4'
'-x+3/4, -z+3/4, -y+1/4'
'-z+3/4, -y+3/4, -x+1/4'
'x+3/4, z+3/4, -y+1/4'
'-z+3/4, y+3/4, x+1/4'
'x+3/4, -z+3/4, y+1/4'
'z+3/4, y+3/4, -x+1/4'
'-x+3/4, z+3/4, y+1/4'
'z+3/4, -y+3/4, x+1/4'

loop_
_atom_site_label
_atom_site_type_symbol
_atom_site_fract_x
_atom_site_fract_y
_atom_site_fract_z
_atom_site_U_iso_or_equiv
_atom_site_adp_type
_atom_site_occupancy
_atom_site_site_symmetry_order
_atom_site_calc_flag
_atom_site_refinement_flags_posn
_atom_site_refinement_flags_adp
_atom_site_refinement_flags_occupancy
_atom_site_disorder_assembly
_atom_site_disorder_group
C1 C 0.8114(3) 0.0727(3) 0.0027(3) 0.0339(17) Uani 1 1 d . . . . .
C2 C 0.8435(3) 0.0562(4) -0.0335(3) 0.045(2) Uani 1 1 d . . . . .
H2A H 0.8764 0.0588 -0.0294 0.067 Uiso 1 1 calc R U . . .
C3 C 0.8252(3) 0.0365(4) -0.0744(3) 0.047(2) Uani 1 1 d . . . . .
H3A H 0.8460 0.0269 -0.0984 0.071 Uiso 1 1 d R U . A .
C4 C 0.7772(3) 0.0306(3) -0.0805(3) 0.0345(16) Uani 0.5 1 d . . P A 2
C5 C 0.7457(3) 0.0464(4) -0.0454(3) 0.0376(14) Uani 1 1 d . . . . .
H5A H 0.7130 0.0442 -0.0505 0.056 Uiso 1 1 d R U . A .
C6 C 0.7626(3) 0.0652(3) -0.0040(3) 0.0356(17) Uani 1 1 d . . . . .
H6A H 0.7411 0.0738 0.0198 0.053 Uiso 1 1 d R U . . .
C7 C 0.7580(3) 0.0080(3) -0.1250 0.041(3) Uani 1 2 d S T P . .
H7A H 0.7238 0.0133 -0.1265 0.062 Uiso 0.5 1 calc R U P A 1
H7B H 0.7633 -0.0262 -0.1235 0.062 Uiso 0.5 1 calc R U P A 1
C8 C 0.8301(3) 0.0965(3) 0.0459(3) 0.0348(17) Uani 1 1 d . . . . .
Gd1 Gd 0.86709(2) 0.13291(2) 0.13291(2) 0.0328(2) Uani 1 3 d S T P . .
N1 N 0.7772(3) 0.0306(3) -0.0805(3) 0.0345(16) Uani 0.5 1 d . . P A 1
O1 O 0.8716(2) 0.1134(2) 0.0472(2) 0.0395(14) Uani 1 1 d . . . . .
O2 O 0.8033(2) 0.0977(2) 0.0832(2) 0.0431(17) Uani 1 1 d . . . . .
O3 O 0.8829(2) 0.1835(2) 0.2014(2) 0.054(2) Uani 1 1 d . . . . .
H3B H 0.8762 0.1661 0.2302 0.081 Uiso 1 1 d R U . . .
H3C H 0.8626 0.2112 0.1999 0.081 Uiso 1 1 d R U . . .
Cl1 Cl 0.6223(11) 0.1107(12) 0.0385(13) 0.391 Uani 0.5 1 d . . P . .

loop_
_atom_site_aniso_label
_atom_site_aniso_U_11
_atom_site_aniso_U_22
_atom_site_aniso_U_33
_atom_site_aniso_U_23
_atom_site_aniso_U_13
_atom_site_aniso_U_12
C1 0.036(4) 0.034(4) 0.032(4) 0.008(3) 0.002(3) 0.009(3)
C2 0.035(5) 0.060(6) 0.040(5) -0.007(4) -0.001(4) 0.010(4)
C3 0.036(5) 0.071(7) 0.035(5) -0.022(5) 0.002(4) 0.010(5)
C4 0.034(4) 0.036(4) 0.034(4) 0.003(3) -0.005(3) 0.000(3)
C5 0.033(3) 0.044(6) 0.035(5) 0.003(3) -0.002(4) 0.000(4)
C6 0.030(4) 0.036(4) 0.041(4) -0.004(4) 0.007(3) 0.003(3)
C7 0.044(4) 0.044(4) 0.036(6) -0.006(4) 0.006(4) -0.006(5)
C8 0.039(4) 0.032(4) 0.033(4) -0.002(3) -0.001(3) 0.004(3)
Gd1 0.0328(2) 0.0328(2) 0.0328(2) -0.00192(12) 0.00192(12) 0.00192(12)
N1 0.034(4) 0.036(4) 0.034(4) 0.003(3) -0.005(3) 0.000(3)
O1 0.042(3) 0.052(3) 0.025(3) -0.001(2) 0.004(2) -0.015(3)
O2 0.037(3) 0.053(4) 0.039(3) -0.010(3) 0.006(2) -0.001(2)
O3 0.049(4) 0.055(4) 0.058(4) -0.014(4) -0.003(3) 0.005(3)
Cl1 0.403 0.386 0.385 0.048 0.082 0.027

loop_
_atom_type_symbol
_atom_type_description
_atom_type_scat_dispersion_real
_atom_type_scat_dispersion_imag
_atom_type_scat_source
C C 0.0033 0.0016 'International Tables Vol C Tables 4.2.6.8 and 6.1.1.4'
H H 0.0000 0.0000 'International Tables Vol C Tables 4.2.6.8 and 6.1.1.4'
N N 0.0061 0.0033 'International Tables Vol C Tables 4.2.6.8 and 6.1.1.4'
O O 0.0106 0.0060 'International Tables Vol C Tables 4.2.6.8 and 6.1.1.4'
Gd Gd -0.1653 3.9035 'International Tables Vol C Tables 4.2.6.8 and 6.1.1.4'
Cl Cl 0.1484 0.1585 'International Tables Vol C Tables 4.2.6.8 and 6.1.1.4'

loop_
_geom_angle_atom_site_label_1
_geom_angle_atom_site_label_2
_geom_angle_atom_site_label_3
_geom_angle
_geom_angle_site_symmetry_1
_geom_angle_site_symmetry_3
C6 C1 C2 118.0(8) . .
C6 C1 C8 121.7(8) . .
C2 C1 C8 120.2(8) . .
C3 C2 C1 119.1(8) . .
C3 C2 H2A 120.4 . .
C1 C2 H2A 120.4 . .
N1 C3 C2 121.5(8) . .
C4 C3 C2 121.5(8) . .
N1 C3 H3A 119.4 . .
C4 C3 H3A 119.4 . .
C2 C3 H3A 119.0 . .
C3 C4 C5 119.8(8) . .
C3 C4 C7 120.7(8) . .
C5 C4 C7 119.5(7) . .
C6 C5 N1 120.3(7) . .
C6 C5 C4 120.3(7) . .
C6 C5 H5A 120.0 . .
N1 C5 H5A 119.7 . .
C4 C5 H5A 119.7 . .
C5 C6 C1 121.0(8) . .
C5 C6 H6A 119.1 . .
C1 C6 H6A 119.8 . .
N1 C7 N1 112.8(10) . 62_544
C4 C7 C4 112.8(10) . 62_544
N1 C7 H7A 109.0 . .
N1 C7 H7A 109.0 62_544 .
N1 C7 H7B 109.0 . .
N1 C7 H7B 109.0 62_544 .
H7A C7 H7B 107.8 . .
O1 C8 O2 120.5(8) . .
O1 C8 C1 121.4(8) . .
O2 C8 C1 118.0(8) . .
O1 C8 Gd1 60.1(4) . .
O2 C8 Gd1 60.5(4) . .
C1 C8 Gd1 174.3(6) . .
O3 Gd1 O3 77.8(3) 8_656 7_665
O3 Gd1 O3 77.8(3) 8_656 .
O3 Gd1 O3 77.8(3) 7_665 .
O3 Gd1 O1 91.6(2) 8_656 .
O3 Gd1 O1 124.7(2) 7_665 .
O3 Gd1 O1 152.9(2) . .
O3 Gd1 O1 152.9(2) 8_656 8_656
O3 Gd1 O1 91.6(2) 7_665 8_656
O3 Gd1 O1 124.7(2) . 8_656
O1 Gd1 O1 73.9(2) . 8_656
O3 Gd1 O1 124.7(2) 8_656 7_665
O3 Gd1 O1 152.9(2) 7_665 7_665
O3 Gd1 O1 91.6(2) . 7_665
O1 Gd1 O1 73.9(2) . 7_665
O1 Gd1 O1 73.9(2) 8_656 7_665
O3 Gd1 O2 77.9(2) 8_656 .
O3 Gd1 O2 71.6(2) 7_665 .
O3 Gd1 O2 144.2(2) . .
O1 Gd1 O2 53.12(18) . .
O1 Gd1 O2 75.1(2) 8_656 .
O1 Gd1 O2 123.9(2) 7_665 .
O3 Gd1 O2 71.6(2) 8_656 7_665
O3 Gd1 O2 144.2(2) 7_665 7_665
O3 Gd1 O2 77.9(2) . 7_665
O1 Gd1 O2 75.1(2) . 7_665
O1 Gd1 O2 123.9(2) 8_656 7_665
O1 Gd1 O2 53.12(18) 7_665 7_665
O2 Gd1 O2 118.11(6) . 7_665
O3 Gd1 O2 144.2(2) 8_656 8_656
O3 Gd1 O2 77.9(2) 7_665 8_656
O3 Gd1 O2 71.6(2) . 8_656
O1 Gd1 O2 123.9(2) . 8_656
O1 Gd1 O2 53.12(18) 8_656 8_656
O1 Gd1 O2 75.1(2) 7_665 8_656
O2 Gd1 O2 118.12(6) . 8_656
O2 Gd1 O2 118.11(6) 7_665 8_656
O3 Gd1 C8 98.5(2) 8_656 7_665
O3 Gd1 C8 162.9(2) 7_665 7_665
O3 Gd1 C8 85.1(2) . 7_665
O1 Gd1 C8 71.7(2) . 7_665
O1 Gd1 C8 98.4(2) 8_656 7_665
O1 Gd1 C8 26.2(2) 7_665 7_665
O2 Gd1 C8 124.3(2) . 7_665
O2 Gd1 C8 26.9(2) 7_665 7_665
O2 Gd1 C8 97.0(2) 8_656 7_665
O3 Gd1 C8 162.9(2) 8_656 8_656
O3 Gd1 C8 85.1(2) 7_665 8_656
O3 Gd1 C8 98.5(2) . 8_656
O1 Gd1 C8 98.4(2) . 8_656
O1 Gd1 C8 26.2(2) 8_656 8_656
O1 Gd1 C8 71.7(2) 7_665 8_656
O2 Gd1 C8 97.0(2) . 8_656
O2 Gd1 C8 124.3(2) 7_665 8_656
O2 Gd1 C8 26.9(2) 8_656 8_656
C8 Gd1 C8 97.8(2) 7_665 8_656
O3 Gd1 C8 85.1(2) 8_656 .
O3 Gd1 C8 98.5(2) 7_665 .
O3 Gd1 C8 162.9(2) . .
O1 Gd1 C8 26.2(2) . .
O1 Gd1 C8 71.7(2) 8_656 .
O1 Gd1 C8 98.4(2) 7_665 .
O2 Gd1 C8 26.9(2) . .
O2 Gd1 C8 97.0(2) 7_665 .
O2 Gd1 C8 124.3(2) 8_656 .
C8 Gd1 C8 97.8(2) 7_665 .
C8 Gd1 C8 97.8(2) 8_656 .
C3 N1 C5 119.8(8) . .
C3 N1 C7 120.7(8) . .
C5 N1 C7 119.5(7) . .
C8 O1 Gd1 93.7(5) . .
C8 O2 Gd1 92.6(5) . .
Gd1 O3 H3B 109.3 . .
Gd1 O3 H3C 109.2 . .
H3B O3 H3C 109.5 . .

loop_
_geom_bond_atom_site_label_1
_geom_bond_atom_site_label_2
_geom_bond_distance
_geom_bond_site_symmetry_2
C1 C6 1.396(11) .
C1 C2 1.433(12) .
C1 C8 1.476(12) .
C2 C3 1.370(13) .
C2 H2A 0.9300 .
C3 N1 1.363(12) .
C3 C4 1.363(12) .
C3 H3A 0.9300 .
C4 C5 1.392(12) .
C4 C7 1.498(10) .
C5 C6 1.358(14) .
C5 N1 1.392(12) .
C5 H5A 0.9300 .
C6 H6A 0.9300 .
C7 N1 1.498(10) .
C7 N1 1.498(10) 62_544
C7 C4 1.498(10) 62_544
C7 H7A 0.9700 .
C7 H7B 0.9700 .
C8 O1 1.255(10) .
C8 O2 1.286(10) .
C8 Gd1 2.837(8) .
Gd1 O3 2.426(7) 8_656
Gd1 O3 2.426(7) 7_665
Gd1 O3 2.426(7) .
Gd1 O1 2.465(6) .
Gd1 O1 2.465(6) 8_656
Gd1 O1 2.465(6) 7_665
Gd1 O2 2.471(6) .
Gd1 O2 2.471(6) 7_665
Gd1 O2 2.471(6) 8_656
Gd1 C8 2.837(8) 7_665
Gd1 C8 2.837(8) 8_656
O3 H3B 0.9600 .
O3 H3C 0.9600 .

loop_
_geom_torsion_atom_site_label_1
_geom_torsion_atom_site_label_2
_geom_torsion_atom_site_label_3
_geom_torsion_atom_site_label_4
_geom_torsion
_geom_torsion_site_symmetry_1
_geom_torsion_site_symmetry_4
C6 C1 C2 C3 4.0(14) . .
C8 C1 C2 C3 -176.6(9) . .
C1 C2 C3 N1 -2.6(15) . .
C1 C2 C3 C4 -2.6(15) . .
C2 C3 C4 C5 2.5(15) . .
C2 C3 C4 C7 -178.6(9) . .
C3 C4 C5 C6 -3.7(13) . .
C7 C4 C5 C6 177.3(7) . .
N1 C5 C6 C1 5.2(13) . .
C4 C5 C6 C1 5.2(13) . .
C2 C1 C6 C5 -5.3(13) . .
C8 C1 C6 C5 175.3(8) . .
C3 C4 C7 C4 -45.7(7) . 62_544
C5 C4 C7 C4 133.2(8) . 62_544
C6 C1 C8 O1 -162.7(8) . .
C2 C1 C8 O1 17.9(12) . .
C6 C1 C8 O2 20.2(12) . .
C2 C1 C8 O2 -159.2(8) . .
C2 C3 N1 C5 2.5(15) . .
C2 C3 N1 C7 -178.6(9) . .
C6 C5 N1 C3 -3.7(13) . .
C6 C5 N1 C7 177.3(7) . .
N1 C7 N1 C3 -45.7(7) 62_544 .
N1 C7 N1 C5 133.2(8) 62_544 .
O2 C8 O1 Gd1 3.4(8) . .
C1 C8 O1 Gd1 -173.6(7) . .
O1 C8 O2 Gd1 -3.4(8) . .
C1 C8 O2 Gd1 173.7(6) . .
